data_2223206
loop_
_publ_author_name
'Fun, Hoong-Kun'
'Loh, Wan-Sin'
'Vinayaka, A. C.'
'Kalluraya, B.'

_publ_section_title
4-[(4-Fluorobenzylidene)amino]-3-[1-(4-isobutylphenyl)ethyl]-1<i>H</i>-1,2,4-triazole-5(4<i>H</i>)-thione
_journal_coeditor_code TK2518
_journal_issue 9
_journal_name_full 'Acta Crystallographica Section E'
_journal_page_first o2079
_journal_page_last o2080
_journal_paper_doi 10.1107/S160053680903030X
_journal_volume 65
_journal_year 2009
_chemical_formula_iupac 'C21 H23 F N4 S'
_chemical_formula_moiety 'C21 H23 F N4 S'
_chemical_formula_sum 'C21 H23 F N4 S'
_chemical_formula_weight 382.49
_chemical_name_systematic
;
4-[(4-Fluorobenzylidene)amino]-3-[1-(4-isobutylphenyl)ethyl]-1<i>H</i>-
1,2,4-triazole-5(4<i>H</i>)-thione
;
_space_group_IT_number 2
_symmetry_cell_setting triclinic
_symmetry_space_group_name_Hall '-P 1'
_symmetry_space_group_name_H-M 'P -1'
_atom_sites_solution_hydrogens geom
_atom_sites_solution_primary direct
_atom_sites_solution_secondary difmap
_audit_creation_method SHELXL-97
_cell_angle_alpha 98.1320(10)
_cell_angle_beta 97.0870(10)
_cell_angle_gamma 105.9970(10)
_cell_formula_units_Z 2
_cell_length_a 5.78830(10)
_cell_length_b 9.90010(10)
_cell_length_c 18.4972(3)
_cell_measurement_reflns_used 8265
_cell_measurement_temperature 100
_cell_measurement_theta_max 32.93
_cell_measurement_theta_min 2.26
_cell_volume 993.90(3)
_computing_cell_refinement 'SAINT (Bruker, 2005)'
_computing_data_collection 'APEX2 (Bruker, 2005)'
_computing_data_reduction 'SAINT (Bruker, 2005)'
_computing_molecular_graphics 'SHELXTL (Sheldrick, 2008)'
_computing_publication_material
;
SHELXTL (Sheldrick, 2008) and PLATON (Spek, 2009)
;
_computing_structure_refinement 'SHELXTL (Sheldrick, 2008)'
_computing_structure_solution 'SHELXTL (Sheldrick, 2008)'
_diffrn_ambient_temperature 100
_diffrn_measured_fraction_theta_full 0.991
_diffrn_measured_fraction_theta_max 0.991
_diffrn_measurement_device_type
;
Bruker SMART APEXII CCD area-detector
;
_diffrn_measurement_method '\f and \w'
_diffrn_radiation_monochromator graphite
_diffrn_radiation_source 'fine-focus sealed tube'
_diffrn_radiation_type MoK\a
_diffrn_radiation_wavelength 0.71073
_diffrn_reflns_av_R_equivalents 0.0370
_diffrn_reflns_av_sigmaI/netI 0.0352
_diffrn_reflns_limit_h_max 8
_diffrn_reflns_limit_h_min -8
_diffrn_reflns_limit_k_max 15
_diffrn_reflns_limit_k_min -13
_diffrn_reflns_limit_l_max 28
_diffrn_reflns_limit_l_min -28
_diffrn_reflns_number 31031
_diffrn_reflns_theta_full 33.06
_diffrn_reflns_theta_max 33.06
_diffrn_reflns_theta_min 1.13
_diffrn_standards_number 0
_exptl_absorpt_coefficient_mu 0.185
_exptl_absorpt_correction_T_max 0.9865
_exptl_absorpt_correction_T_min 0.9194
_exptl_absorpt_correction_type multi-scan
_exptl_absorpt_process_details '(<i>SADABS</i>; Bruker, 2005)'
_exptl_crystal_colour colourless
_exptl_crystal_density_diffrn 1.278
_exptl_crystal_density_method 'not measured'
_exptl_crystal_description plate
_exptl_crystal_F_000 404
_exptl_crystal_size_max 0.46
_exptl_crystal_size_mid 0.20
_exptl_crystal_size_min 0.07
_refine_diff_density_max 0.634
_refine_diff_density_min -0.286
_refine_ls_extinction_method none
_refine_ls_goodness_of_fit_ref 1.063
_refine_ls_hydrogen_treatment refall
_refine_ls_matrix_type full
_refine_ls_number_parameters 336
_refine_ls_number_reflns 7460
_refine_ls_number_restraints 0
_refine_ls_restrained_S_all 1.063
_refine_ls_R_factor_all 0.0673
_refine_ls_R_factor_gt 0.0483
_refine_ls_shift/su_max 0.001
_refine_ls_shift/su_mean 0.000
_refine_ls_structure_factor_coef Fsqd
_refine_ls_weighting_details 'calc w=1/[\s^2^(Fo^2^)+(0.0657P)^2^+0.2752P] where P=(Fo^2^+2Fc^2^)/3'
_refine_ls_weighting_scheme calc
_refine_ls_wR_factor_gt 0.1202
_refine_ls_wR_factor_ref 0.1345
_reflns_number_gt 5798
_reflns_number_total 7460
_reflns_threshold_expression I>2\s(I)
_cod_data_source_file tk2518.cif
_cod_data_source_block I
_cod_depositor_comments
;
The following automatic conversions were performed:
'_symmetry_cell_setting' value 'Triclinic' changed to 'triclinic'
according to '/home/saulius/struct/CIF-dictionaries/cif_core.dic'
dictionary named 'cif_core.dic' version 2.4.1 from 2010-06-29.

Automatic conversion script
Id: cif_fix_enum 1527 2010-12-29 10:47:43Z saulius 

The following automatic conversions were performed:

'_symmetry_cell_setting' value 'Triclinic' changed to 'triclinic'
according to /home/saulius/struct/CIF-dictionaries/cif_core.dic
dictionary named 'cif_core.dic' version 2.4.1 from 2010-06-29.

Automatic conversion script
Id: cif_fix_values 1715 2011-07-08 13:25:40Z adriana 
;
_cod_database_code 2223206
_cod_database_fobs_code 2223206

loop_
_symmetry_equiv_pos_as_xyz
'x, y, z'
'-x, -y, -z'

loop_
_atom_site_type_symbol
_atom_site_label
_atom_site_fract_x
_atom_site_fract_y
_atom_site_fract_z
_atom_site_U_iso_or_equiv
_atom_site_adp_type
_atom_site_calc_flag
_atom_site_refinement_flags
_atom_site_occupancy
_atom_site_disorder_assembly
_atom_site_disorder_group
S S1 -0.23157(6) 0.40057(3) 0.062645(17) 0.02273(9) Uani d . 1 . .
F F1 1.07698(17) 0.46076(11) 0.34727(5) 0.0384(2) Uani d . 1 . .
N N2 0.09265(19) 0.67553(11) 0.11123(6) 0.0200(2) Uani d . 1 . .
N N3 -0.2432(2) 0.66569(12) 0.04603(6) 0.0240(2) Uani d . 1 . .
N N4 -0.1117(2) 0.80841(12) 0.06196(6) 0.0262(2) Uani d . 1 . .
C C1 0.7243(2) 0.63478(14) 0.23907(7) 0.0230(2) Uani d . 1 . .
C C2 0.9179(2) 0.61374(15) 0.28295(8) 0.0265(3) Uani d . 1 . .
C C3 0.8872(3) 0.48191(16) 0.30420(8) 0.0275(3) Uani d . 1 . .
C C4 0.6725(3) 0.37142(15) 0.28390(8) 0.0291(3) Uani d . 1 . .
C C5 0.4798(3) 0.39514(15) 0.24054(8) 0.0270(3) Uani d . 1 . .
C C6 0.5020(2) 0.52512(13) 0.21738(7) 0.0220(2) Uani d . 1 . .
C C7 0.2896(2) 0.54128(14) 0.17189(7) 0.0239(2) Uani d . 1 . .
N N1 0.29999(19) 0.65984(12) 0.15103(6) 0.0219(2) Uani d . 1 . .
C C8 -0.1269(2) 0.57973(13) 0.07367(6) 0.0207(2) Uani d . 1 . .
C C9 0.0928(2) 0.81133(13) 0.10125(7) 0.0227(2) Uani d . 1 . .
C C10 0.3012(3) 0.94216(14) 0.13560(7) 0.0248(3) Uani d . 1 . .
C C11 0.2842(2) 0.98403(13) 0.21717(7) 0.0210(2) Uani d . 1 . .
C C12 0.4468(2) 0.96157(14) 0.27274(7) 0.0226(2) Uani d . 1 . .
C C13 0.4346(2) 1.00047(13) 0.34731(7) 0.0215(2) Uani d . 1 . .
C C14 0.2607(2) 1.06384(13) 0.36891(7) 0.0198(2) Uani d . 1 . .
C C15 0.0957(2) 1.08449(14) 0.31282(7) 0.0230(2) Uani d . 1 . .
C C16 0.1051(2) 1.04396(14) 0.23829(7) 0.0239(2) Uani d . 1 . .
C C17 0.2509(2) 1.11216(14) 0.44918(7) 0.0232(2) Uani d . 1 . .
C C18 0.3959(2) 1.26943(14) 0.48054(7) 0.0231(2) Uani d . 1 . .
C C19 0.3044(3) 1.06203(16) 0.09161(9) 0.0338(3) Uani d . 1 . .
C C20 0.6693(3) 1.29519(17) 0.48410(9) 0.0302(3) Uani d . 1 . .
C C21 0.3413(3) 1.31418(18) 0.55751(8) 0.0324(3) Uani d . 1 . .
H H1A 0.739(3) 0.725(2) 0.2216(10) 0.031(4) Uiso d . 1 . .
H H2A 1.074(4) 0.684(2) 0.2993(11) 0.042(5) Uiso d . 1 . .
H H4A 0.661(4) 0.277(2) 0.3010(11) 0.042(5) Uiso d . 1 . .
H H5A 0.325(4) 0.318(2) 0.2259(11) 0.038(5) Uiso d . 1 . .
H H7A 0.142(4) 0.462(2) 0.1596(11) 0.037(5) Uiso d . 1 . .
H H10A 0.470(4) 0.922(2) 0.1304(11) 0.035(5) Uiso d . 1 . .
H H12A 0.570(3) 0.9154(18) 0.2584(9) 0.023(4) Uiso d . 1 . .
H H13A 0.545(3) 0.985(2) 0.3849(11) 0.035(5) Uiso d . 1 . .
H H15A -0.026(3) 1.1270(19) 0.3265(10) 0.030(4) Uiso d . 1 . .
H H16A -0.007(4) 1.058(2) 0.2033(11) 0.040(5) Uiso d . 1 . .
H H17A 0.314(3) 1.0534(19) 0.4791(10) 0.028(4) Uiso d . 1 . .
H H17B 0.078(3) 1.0959(18) 0.4546(9) 0.024(4) Uiso d . 1 . .
H H18A 0.347(3) 1.331(2) 0.4477(11) 0.035(5) Uiso d . 1 . .
H H19A 0.140(4) 1.092(2) 0.0910(11) 0.044(5) Uiso d . 1 . .
H H19B 0.452(4) 1.149(2) 0.1147(12) 0.047(6) Uiso d . 1 . .
H H19C 0.323(4) 1.027(2) 0.0392(11) 0.040(5) Uiso d . 1 . .
H H20A 0.761(4) 1.396(2) 0.5032(12) 0.047(6) Uiso d . 1 . .
H H20B 0.714(4) 1.268(2) 0.4370(12) 0.041(5) Uiso d . 1 . .
H H20C 0.723(4) 1.237(2) 0.5162(12) 0.043(5) Uiso d . 1 . .
H H21A 0.164(4) 1.299(2) 0.5562(12) 0.048(6) Uiso d . 1 . .
H H21B 0.421(4) 1.416(2) 0.5753(12) 0.042(5) Uiso d . 1 . .
H H21C 0.394(4) 1.258(2) 0.5923(11) 0.036(5) Uiso d . 1 . .
H H1N3 -0.384(4) 0.641(2) 0.0196(11) 0.038(5) Uiso d . 1 . .

loop_
_atom_site_aniso_label
_atom_site_aniso_U_11
_atom_site_aniso_U_22
_atom_site_aniso_U_33
_atom_site_aniso_U_12
_atom_site_aniso_U_13
_atom_site_aniso_U_23
S1 0.02380(15) 0.01846(14) 0.01925(15) -0.00197(10) 0.00281(11) -0.00094(10)
F1 0.0338(5) 0.0443(5) 0.0371(5) 0.0151(4) -0.0013(4) 0.0066(4)
N2 0.0209(5) 0.0188(5) 0.0150(4) -0.0010(4) 0.0017(3) 0.0006(3)
N3 0.0234(5) 0.0201(5) 0.0210(5) -0.0009(4) -0.0016(4) -0.0004(4)
N4 0.0311(6) 0.0190(5) 0.0210(5) -0.0011(4) -0.0011(4) 0.0012(4)
C1 0.0241(6) 0.0198(5) 0.0216(6) 0.0017(4) 0.0074(4) -0.0004(4)
C2 0.0224(6) 0.0273(6) 0.0250(6) 0.0024(5) 0.0057(5) -0.0021(5)
C3 0.0287(6) 0.0307(7) 0.0225(6) 0.0101(5) 0.0038(5) 0.0011(5)
C4 0.0341(7) 0.0237(6) 0.0285(7) 0.0065(5) 0.0055(5) 0.0056(5)
C5 0.0279(6) 0.0217(6) 0.0265(6) 0.0007(5) 0.0039(5) 0.0027(5)
C6 0.0235(6) 0.0202(5) 0.0192(5) 0.0023(4) 0.0054(4) 0.0002(4)
C7 0.0236(6) 0.0216(6) 0.0217(6) -0.0002(4) 0.0041(5) 0.0017(4)
N1 0.0207(5) 0.0236(5) 0.0171(5) 0.0009(4) 0.0028(4) 0.0015(4)
C8 0.0211(5) 0.0209(5) 0.0143(5) -0.0014(4) 0.0039(4) -0.0006(4)
C9 0.0273(6) 0.0192(5) 0.0159(5) -0.0012(4) 0.0024(4) 0.0020(4)
C10 0.0281(6) 0.0208(6) 0.0174(5) -0.0035(5) 0.0018(5) 0.0013(4)
C11 0.0227(5) 0.0161(5) 0.0178(5) -0.0029(4) 0.0007(4) 0.0018(4)
C12 0.0233(6) 0.0199(5) 0.0211(6) 0.0033(4) 0.0020(4) 0.0005(4)
C13 0.0232(6) 0.0198(5) 0.0189(5) 0.0049(4) -0.0007(4) 0.0024(4)
C14 0.0198(5) 0.0175(5) 0.0182(5) 0.0004(4) 0.0015(4) 0.0020(4)
C15 0.0183(5) 0.0237(6) 0.0246(6) 0.0038(4) 0.0007(4) 0.0036(5)
C16 0.0209(6) 0.0245(6) 0.0215(6) 0.0016(4) -0.0035(4) 0.0052(5)
C17 0.0230(6) 0.0245(6) 0.0199(6) 0.0039(5) 0.0038(4) 0.0029(5)
C18 0.0235(6) 0.0239(6) 0.0198(6) 0.0073(4) 0.0004(4) 0.0000(4)
C19 0.0446(9) 0.0252(7) 0.0250(7) -0.0006(6) 0.0034(6) 0.0071(5)
C20 0.0236(6) 0.0323(7) 0.0277(7) 0.0019(5) 0.0037(5) -0.0040(6)
C21 0.0293(7) 0.0391(8) 0.0261(7) 0.0126(6) 0.0033(5) -0.0062(6)

loop_
_atom_type_symbol
_atom_type_description
_atom_type_scat_dispersion_real
_atom_type_scat_dispersion_imag
_atom_type_scat_source
C C 0.0033 0.0016 'International Tables Vol C Tables 4.2.6.8 and 6.1.1.4'
H H 0.0000 0.0000 'International Tables Vol C Tables 4.2.6.8 and 6.1.1.4'
N N 0.0061 0.0033 'International Tables Vol C Tables 4.2.6.8 and 6.1.1.4'
F F 0.0171 0.0103 'International Tables Vol C Tables 4.2.6.8 and 6.1.1.4'
S S 0.1246 0.1234 'International Tables Vol C Tables 4.2.6.8 and 6.1.1.4'

loop_
_geom_angle_atom_site_label_1
_geom_angle_atom_site_label_2
_geom_angle_atom_site_label_3
_geom_angle_site_symmetry_1
_geom_angle_site_symmetry_3
_geom_angle
_geom_angle_publ_flag
C9 N2 N1 . . 118.18(10) ?
C9 N2 C8 . . 108.16(11) ?
N1 N2 C8 . . 133.59(11) ?
C8 N3 N4 . . 114.43(11) ?
C8 N3 H1N3 . . 127.2(13) ?
N4 N3 H1N3 . . 118.4(13) ?
C9 N4 N3 . . 103.92(11) ?
C2 C1 C6 . . 120.41(13) ?
C2 C1 H1A . . 121.3(11) ?
C6 C1 H1A . . 118.2(11) ?
C1 C2 C3 . . 118.32(13) ?
C1 C2 H2A . . 124.2(12) ?
C3 C2 H2A . . 117.5(12) ?
F1 C3 C4 . . 118.41(13) ?
F1 C3 C2 . . 118.51(13) ?
C4 C3 C2 . . 123.08(13) ?
C3 C4 C5 . . 117.71(13) ?
C3 C4 H4A . . 119.6(12) ?
C5 C4 H4A . . 122.6(12) ?
C4 C5 C6 . . 121.40(13) ?
C4 C5 H5A . . 119.0(11) ?
C6 C5 H5A . . 119.6(11) ?
C5 C6 C1 . . 119.08(13) ?
C5 C6 C7 . . 117.86(12) ?
C1 C6 C7 . . 123.06(12) ?
N1 C7 C6 . . 119.92(12) ?
N1 C7 H7A . . 121.5(11) ?
C6 C7 H7A . . 118.5(11) ?
C7 N1 N2 . . 119.06(11) ?
N3 C8 N2 . . 102.50(10) ?
N3 C8 S1 . . 126.62(10) ?
N2 C8 S1 . . 130.88(10) ?
N4 C9 N2 . . 110.96(11) ?
N4 C9 C10 . . 126.38(12) ?
N2 C9 C10 . . 122.59(12) ?
C9 C10 C19 . . 110.48(11) ?
C9 C10 C11 . . 108.88(10) ?
C19 C10 C11 . . 113.34(11) ?
C9 C10 H10A . . 110.3(11) ?
C19 C10 H10A . . 103.0(11) ?
C11 C10 H10A . . 110.7(11) ?
C12 C11 C16 . . 117.98(12) ?
C12 C11 C10 . . 120.42(12) ?
C16 C11 C10 . . 121.60(11) ?
C11 C12 C13 . . 120.95(12) ?
C11 C12 H12A . . 118.7(10) ?
C13 C12 H12A . . 120.3(10) ?
C14 C13 C12 . . 121.45(11) ?
C14 C13 H13A . . 117.7(12) ?
C12 C13 H13A . . 120.9(12) ?
C13 C14 C15 . . 117.37(11) ?
C13 C14 C17 . . 122.28(11) ?
C15 C14 C17 . . 120.33(11) ?
C16 C15 C14 . . 121.37(12) ?
C16 C15 H15A . . 120.0(11) ?
C14 C15 H15A . . 118.7(11) ?
C15 C16 C11 . . 120.84(12) ?
C15 C16 H16A . . 119.0(13) ?
C11 C16 H16A . . 120.2(13) ?
C14 C17 C18 . . 114.35(11) ?
C14 C17 H17A . . 109.5(10) ?
C18 C17 H17A . . 107.9(11) ?
C14 C17 H17B . . 108.3(10) ?
C18 C17 H17B . . 109.7(10) ?
H17A C17 H17B . . 106.9(14) ?
C20 C18 C21 . . 109.98(11) ?
C20 C18 C17 . . 111.77(11) ?
C21 C18 C17 . . 110.13(12) ?
C20 C18 H18A . . 107.0(11) ?
C21 C18 H18A . . 108.4(11) ?
C17 C18 H18A . . 109.4(12) ?
C10 C19 H19A . . 111.1(11) ?
C10 C19 H19B . . 109.4(12) ?
H19A C19 H19B . . 109.8(16) ?
C10 C19 H19C . . 107.9(11) ?
H19A C19 H19C . . 109.8(15) ?
H19B C19 H19C . . 108.7(17) ?
C18 C20 H20A . . 111.5(12) ?
C18 C20 H20B . . 113.4(12) ?
H20A C20 H20B . . 108.1(18) ?
C18 C20 H20C . . 109.1(13) ?
H20A C20 H20C . . 109.1(17) ?
H20B C20 H20C . . 105.5(17) ?
C18 C21 H21A . . 111.1(13) ?
C18 C21 H21B . . 110.1(13) ?
H21A C21 H21B . . 106.5(17) ?
C18 C21 H21C . . 110.7(11) ?
H21A C21 H21C . . 107.5(17) ?
H21B C21 H21C . . 110.9(17) ?

loop_
_geom_bond_atom_site_label_1
_geom_bond_atom_site_label_2
_geom_bond_site_symmetry_2
_geom_bond_distance
_geom_bond_publ_flag
S1 C8 . 1.6821(13) ?
F1 C3 . 1.3577(16) ?
N2 C9 . 1.3824(16) ?
N2 N1 . 1.3870(15) ?
N2 C8 . 1.3888(15) ?
N3 C8 . 1.3389(17) ?
N3 N4 . 1.3772(15) ?
N3 H1N3 . 0.85(2) ?
N4 C9 . 1.3011(17) ?
C1 C2 . 1.382(2) ?
C1 C6 . 1.4055(18) ?
C1 H1A . 0.977(18) ?
C2 C3 . 1.387(2) ?
C2 H2A . 0.96(2) ?
C3 C4 . 1.379(2) ?
C4 C5 . 1.385(2) ?
C4 H4A . 1.01(2) ?
C5 C6 . 1.3908(19) ?
C5 H5A . 0.98(2) ?
C6 C7 . 1.4618(19) ?
C7 N1 . 1.2747(17) ?
C7 H7A . 0.97(2) ?
C9 C10 . 1.5013(17) ?
C10 C19 . 1.528(2) ?
C10 C11 . 1.5299(18) ?
C10 H10A . 1.059(19) ?
C11 C12 . 1.3904(18) ?
C11 C16 . 1.3976(19) ?
C12 C13 . 1.3945(18) ?
C12 H12A . 0.989(16) ?
C13 C14 . 1.3935(17) ?
C13 H13A . 0.941(19) ?
C14 C15 . 1.3980(17) ?
C14 C17 . 1.5071(17) ?
C15 C16 . 1.3923(19) ?
C15 H15A . 0.958(18) ?
C16 H16A . 0.91(2) ?
C17 C18 . 1.5392(19) ?
C17 H17A . 0.968(18) ?
C17 H17B . 0.988(17) ?
C18 C20 . 1.524(2) ?
C18 C21 . 1.5272(19) ?
C18 H18A . 0.989(19) ?
C19 H19A . 1.07(2) ?
C19 H19B . 1.03(2) ?
C19 H19C . 1.01(2) ?
C20 H20A . 0.98(2) ?
C20 H20B . 0.96(2) ?
C20 H20C . 0.97(2) ?
C21 H21A . 0.99(2) ?
C21 H21B . 0.97(2) ?
C21 H21C . 0.98(2) ?

loop_
_geom_hbond_atom_site_label_D
_geom_hbond_atom_site_label_H
_geom_hbond_atom_site_label_A
_geom_hbond_site_symmetry_A
_geom_hbond_distance_DH
_geom_hbond_distance_HA
_geom_hbond_distance_DA
_geom_hbond_angle_DHA
_geom_hbond_publ_flag
N3 H1N3 S1 2_465 0.85(2) 2.43(2) 3.2763(12) 172.3(18) yes
C7 H7A S1 . 0.96(2) 2.50(2) 3.2415(13) 133.2(16) yes
C4 H4A Cg1 1_545 1.01(2) 2.85(2) 3.6276(16) 133.8(17) yes

loop_
_geom_torsion_atom_site_label_1
_geom_torsion_atom_site_label_2
_geom_torsion_atom_site_label_3
_geom_torsion_atom_site_label_4
_geom_torsion_site_symmetry_1
_geom_torsion_site_symmetry_2
_geom_torsion_site_symmetry_3
_geom_torsion_site_symmetry_4
_geom_torsion
_geom_torsion_publ_flag
C8 N3 N4 C9 . . . . -0.39(15) ?
C6 C1 C2 C3 . . . . 0.56(19) ?
C1 C2 C3 F1 . . . . 179.96(12) ?
C1 C2 C3 C4 . . . . -0.3(2) ?
F1 C3 C4 C5 . . . . 179.39(12) ?
C2 C3 C4 C5 . . . . -0.3(2) ?
C3 C4 C5 C6 . . . . 0.8(2) ?
C4 C5 C6 C1 . . . . -0.5(2) ?
C4 C5 C6 C7 . . . . -179.87(13) ?
C2 C1 C6 C5 . . . . -0.16(19) ?
C2 C1 C6 C7 . . . . 179.16(12) ?
C5 C6 C7 N1 . . . . 178.23(12) ?
C1 C6 C7 N1 . . . . -1.1(2) ?
C6 C7 N1 N2 . . . . -176.62(11) ?
C9 N2 N1 C7 . . . . 167.93(12) ?
C8 N2 N1 C7 . . . . -15.5(2) ?
N4 N3 C8 N2 . . . . 1.29(14) ?
N4 N3 C8 S1 . . . . -178.22(9) ?
C9 N2 C8 N3 . . . . -1.65(13) ?
N1 N2 C8 N3 . . . . -178.43(12) ?
C9 N2 C8 S1 . . . . 177.83(10) ?
N1 N2 C8 S1 . . . . 1.1(2) ?
N3 N4 C9 N2 . . . . -0.73(14) ?
N3 N4 C9 C10 . . . . -177.84(12) ?
N1 N2 C9 N4 . . . . 178.91(11) ?
C8 N2 C9 N4 . . . . 1.56(14) ?
N1 N2 C9 C10 . . . . -3.85(17) ?
C8 N2 C9 C10 . . . . 178.80(11) ?
N4 C9 C10 C19 . . . . -26.92(19) ?
N2 C9 C10 C19 . . . . 156.28(13) ?
N4 C9 C10 C11 . . . . 98.16(15) ?
N2 C9 C10 C11 . . . . -78.64(15) ?
C9 C10 C11 C12 . . . . 107.13(14) ?
C19 C10 C11 C12 . . . . -129.48(14) ?
C9 C10 C11 C16 . . . . -72.11(15) ?
C19 C10 C11 C16 . . . . 51.28(17) ?
C16 C11 C12 C13 . . . . -1.31(18) ?
C10 C11 C12 C13 . . . . 179.42(11) ?
C11 C12 C13 C14 . . . . -0.41(19) ?
C12 C13 C14 C15 . . . . 1.20(18) ?
C12 C13 C14 C17 . . . . -177.44(12) ?
C13 C14 C15 C16 . . . . -0.28(18) ?
C17 C14 C15 C16 . . . . 178.39(12) ?
C14 C15 C16 C11 . . . . -1.5(2) ?
C12 C11 C16 C15 . . . . 2.23(18) ?
C10 C11 C16 C15 . . . . -178.51(11) ?
C13 C14 C17 C18 . . . . 92.42(15) ?
C15 C14 C17 C18 . . . . -86.18(14) ?
C14 C17 C18 C20 . . . . -66.53(15) ?
C14 C17 C18 C21 . . . . 170.91(11) ?
